data_2014978
loop_
_publ_author_name
'Jung-Eun Kwak'
'Hoseop Yun'

_publ_section_title
;
 Reinvestigation of Ge~4~Se~9~ based on single-crystal data
;
_journal_coeditor_code FA1148
_journal_issue 8
_journal_name_full 'Acta Crystallographica Section C'
_journal_page_first i81
_journal_page_last i82
_journal_paper_doi 10.1107/S0108270105021979
_journal_volume 61
_journal_year 2005
_chemical_formula_iupac 'Ge4 Se9'
_chemical_formula_sum 'Ge4 Se9'
_chemical_formula_weight 1001.08
_chemical_name_systematic
;
Tetragermanium nonaselenide
;
_space_group_IT_number 29
_symmetry_cell_setting orthorhombic
_symmetry_space_group_name_Hall 'P 2c -2ac'
_symmetry_space_group_name_H-M 'P c a 21'
_audit_creation_method 'WinGX routine CIF_UPDATE'
_cell_angle_alpha 90
_cell_angle_beta 90
_cell_angle_gamma 90
_cell_formula_units_Z 4
_cell_length_a 17.805(6)
_cell_length_b 7.002(2)
_cell_length_c 12.071(6)
_cell_measurement_reflns_used 11241
_cell_measurement_temperature 291(2)
_cell_measurement_theta_max 27.48
_cell_measurement_theta_min 3.13
_cell_volume 1504.9(10)
_computing_cell_refinement RAPID-AUTO
_computing_data_collection 'RAPID-AUTO (Rigaku, 2005)'
_computing_data_reduction RAPID-AUTO
_computing_molecular_graphics 'locally modified version of ORTEP (Johnson, 1965)'
_computing_publication_material 'WinGX (Farrugia, 1999)'
_computing_structure_refinement 'SHELXL97 (Sheldrick, 1997)'
_computing_structure_solution 'SHELXS97 (Sheldrick, 1997)'
_diffrn_ambient_temperature 291(2)
_diffrn_measured_fraction_theta_full 0.994
_diffrn_measured_fraction_theta_max 0.994
_diffrn_measurement_device_type 'Rigaku R-AXIS RAPID-S'
_diffrn_measurement_method \w
_diffrn_radiation_type MoK\a
_diffrn_radiation_wavelength 0.71073
_diffrn_reflns_av_R_equivalents 0.0602
_diffrn_reflns_limit_h_max 23
_diffrn_reflns_limit_h_min -21
_diffrn_reflns_limit_k_max 8
_diffrn_reflns_limit_k_min -9
_diffrn_reflns_limit_l_max 15
_diffrn_reflns_limit_l_min -15
_diffrn_reflns_number 13705
_diffrn_reflns_theta_full 27.48
_diffrn_reflns_theta_max 27.48
_diffrn_reflns_theta_min 3.13
_diffrn_standards_decay_% 0
_diffrn_standards_interval_count 0
_diffrn_standards_interval_time 0
_diffrn_standards_number 0
_exptl_absorpt_coefficient_mu 29.642
_exptl_absorpt_correction_T_max 0.220
_exptl_absorpt_correction_T_min 0.042
_exptl_absorpt_correction_type numerical
_exptl_absorpt_process_details '(NUMABS; Higashi, 2000)'
_exptl_crystal_colour orange
_exptl_crystal_density_diffrn 4.419
_exptl_crystal_density_method 'not measured'
_exptl_crystal_description block
_exptl_crystal_F_000 1736
_exptl_crystal_size_max 0.300
_exptl_crystal_size_mid 0.100
_exptl_crystal_size_min 0.050
_refine_diff_density_max 1.319
_refine_diff_density_min -0.934
_refine_ls_abs_structure_details 'Flack (1983), with 1615 Friedel pairs'
_refine_ls_abs_structure_Flack 0.11(6)
_refine_ls_extinction_method none
_refine_ls_goodness_of_fit_ref 1.06
_refine_ls_matrix_type full
_refine_ls_number_parameters 118
_refine_ls_number_reflns 3410
_refine_ls_number_restraints 1
_refine_ls_restrained_S_all 1.06
_refine_ls_R_factor_gt 0.0371
_refine_ls_shift/su_max 0.001
_refine_ls_structure_factor_coef Fsqd
_refine_ls_weighting_details 'calc w = 1/[\s^2^(Fo^2^)+(0.0242P)^2^+4.9288P] where P=(Fo^2^+2Fc^2^)/3'
_refine_ls_weighting_scheme calc
_refine_ls_wR_factor_ref 0.0742
_reflns_number_gt 2837
_reflns_number_total 3410
_reflns_threshold_expression I>2\s(I)
_cod_data_source_file fa1148.cif
_cod_data_source_block I
_cod_original_cell_volume 1504.8(10)
_cod_original_sg_symbol_Hall 'P 2C -2AC'
_cod_database_code 2014978
_cod_database_fobs_code 2014978

loop_
_symmetry_equiv_pos_as_xyz
'x, y, z'
'-x, -y, z+1/2'
'x+1/2, -y, z'
'-x+1/2, y, z+1/2'

loop_
_atom_site_label
_atom_site_fract_x
_atom_site_fract_y
_atom_site_fract_z
_atom_site_U_iso_or_equiv
_atom_site_adp_type
_atom_site_calc_flag
_atom_site_refinement_flags
_atom_site_occupancy
_atom_site_disorder_assembly
_atom_site_disorder_group
_atom_site_type_symbol
Ge1 0.83078(5) 0.81452(11) 0.82476(10) 0.0161(2) Uani d . 1 . . Ge
Ge2 0.77487(5) 0.31194(11) 0.83619(9) 0.0158(2) Uani d . 1 . . Ge
Ge3 0.64516(5) 0.67879(13) 0.90030(10) 0.0195(2) Uani d . 1 . . Ge
Ge4 0.45911(5) 0.82432(12) 0.90229(10) 0.0178(2) Uani d . 1 . . Ge
Se1 0.95600(5) 0.83969(12) 0.88252(12) 0.0309(3) Uani d . 1 . . Se
Se2 0.55310(5) 0.75528(16) 1.03362(10) 0.0298(3) Uani d . 1 . . Se
Se3 0.82032(5) 0.54355(11) 0.71060(10) 0.0212(2) Uani d . 1 . . Se
Se4 0.75587(5) 0.79487(13) 0.98270(10) 0.0251(2) Uani d . 1 . . Se
Se5 0.64820(5) 0.34144(13) 0.88599(13) 0.0332(3) Uani d . 1 . . Se
Se6 0.60988(5) 0.82677(14) 0.73224(10) 0.0277(3) Uani d . 1 . . Se
Se7 0.49224(5) 0.67033(13) 0.73442(10) 0.0259(2) Uani d . 1 . . Se
Se8 0.35219(5) 0.70145(14) 0.99326(10) 0.0234(2) Uani d . 1 . . Se
Se9 0.78705(5) 1.05985(11) 0.70791(10) 0.0231(2) Uani d . 1 . . Se

loop_
_atom_site_aniso_label
_atom_site_aniso_U_11
_atom_site_aniso_U_22
_atom_site_aniso_U_33
_atom_site_aniso_U_12
_atom_site_aniso_U_13
_atom_site_aniso_U_23
Ge1 0.0158(4) 0.0120(4) 0.0205(7) -0.0007(3) 0.0013(4) -0.0011(4)
Ge2 0.0152(4) 0.0132(4) 0.0190(7) 0.0006(3) -0.0006(4) -0.0012(4)
Ge3 0.0141(4) 0.0220(4) 0.0223(7) 0.0024(3) 0.0005(5) -0.0008(4)
Ge4 0.0141(4) 0.0196(4) 0.0198(7) 0.0032(3) -0.0014(5) 0.0005(4)
Se1 0.0160(4) 0.0196(4) 0.0570(10) 0.0007(3) -0.0068(5) -0.0025(5)
Se2 0.0191(4) 0.0526(6) 0.0177(7) 0.0135(4) -0.0007(5) -0.0004(5)
Se3 0.0331(4) 0.0145(4) 0.0160(6) -0.0028(3) 0.0021(5) -0.0013(4)
Se4 0.0206(4) 0.0373(5) 0.0174(7) -0.0071(4) 0.0031(5) -0.0077(5)
Se5 0.0158(4) 0.0210(4) 0.0628(11) -0.0033(3) 0.0071(6) -0.0045(5)
Se6 0.0230(5) 0.0380(5) 0.0221(7) -0.0001(4) 0.0020(5) 0.0046(5)
Se7 0.0218(4) 0.0345(5) 0.0215(7) 0.0007(4) -0.0002(5) -0.0056(5)
Se8 0.0198(4) 0.0326(5) 0.0178(7) -0.0040(4) -0.0003(5) 0.0026(4)
Se9 0.0372(5) 0.0147(4) 0.0174(6) 0.0040(3) -0.0040(5) -0.0024(4)

loop_
_atom_type_symbol
_atom_type_description
_atom_type_scat_dispersion_real
_atom_type_scat_dispersion_imag
_atom_type_scat_source
Ge Ge 0.155 1.8 'International Tables Vol C Tables 4.2.6.8 and 6.1.1.4'
Se Se -0.093 2.226 'International Tables Vol C Tables 4.2.6.8 and 6.1.1.4'

loop_
_geom_angle_atom_site_label_1
_geom_angle_atom_site_label_2
_geom_angle_atom_site_label_3
_geom_angle_site_symmetry_1
_geom_angle_site_symmetry_3
_geom_angle
_geom_angle_publ_flag
Se4 Ge1 Se1 . . 107.79(7) yes
Se4 Ge1 Se3 . . 112.73(5) yes
Se1 Ge1 Se3 . . 108.08(5) yes
Se4 Ge1 Se9 . . 110.11(5) yes
Se1 Ge1 Se9 . . 115.98(5) yes
Se3 Ge1 Se9 . . 102.19(6) yes
Se5 Ge2 Se8 . 3_565 111.17(7) yes
Se5 Ge2 Se9 . 1_545 108.85(5) yes
Se8 Ge2 Se9 3_565 1_545 116.55(5) yes
Se5 Ge2 Se3 . . 115.71(5) yes
Se8 Ge2 Se3 3_565 . 110.19(5) yes
Se9 Ge2 Se3 1_545 . 93.49(6) yes
Se4 Ge3 Se2 . . 102.44(7) yes
Se4 Ge3 Se6 . . 115.74(6) yes
Se2 Ge3 Se6 . . 107.54(6) yes
Se4 Ge3 Se5 . . 110.86(5) yes
Se2 Ge3 Se5 . . 106.98(6) yes
Se6 Ge3 Se5 . . 112.37(6) yes
Se2 Ge4 Se8 . . 100.67(6) yes
Se2 Ge4 Se1 . 3_475 106.78(5) yes
Se8 Ge4 Se1 . 3_475 113.00(5) yes
Se2 Ge4 Se7 . . 107.77(6) yes
Se8 Ge4 Se7 . . 115.65(5) yes
Se1 Ge4 Se7 3_475 . 111.84(6) yes
Ge1 Se1 Ge4 . 3_575 97.30(4) no
Ge4 Se2 Ge3 . . 94.65(7) no
Ge1 Se3 Ge2 . . 101.81(6) no
Ge1 Se4 Ge3 . . 98.86(7) no
Ge2 Se5 Ge3 . . 97.39(4) no
Ge3 Se6 Se7 . . 91.31(5) no
Se6 Se7 Ge4 . . 91.11(5) no
Ge2 Se8 Ge4 3_465 . 96.42(6) no
Ge1 Se9 Ge2 . 1_565 100.55(6) no

loop_
_geom_bond_atom_site_label_1
_geom_bond_atom_site_label_2
_geom_bond_site_symmetry_2
_geom_bond_distance
_geom_bond_publ_flag
Ge1 Se4 . 2.3307(18) yes
Ge1 Se1 . 2.3427(14) yes
Ge1 Se3 . 2.3523(15) yes
Ge1 Se9 . 2.3550(15) yes
Ge2 Se5 . 2.3431(14) yes
Ge2 Se8 3_565 2.3450(17) yes
Ge2 Se9 1_545 2.3580(15) yes
Ge2 Se3 . 2.3628(15) yes
Ge3 Se4 . 2.3528(15) yes
Ge3 Se2 . 2.3587(17) yes
Ge3 Se6 . 2.3630(18) yes
Ge3 Se5 . 2.3689(14) yes
Ge4 Se2 . 2.3553(16) yes
Ge4 Se8 . 2.3600(15) yes
Ge4 Se1 3_475 2.3652(14) yes
Ge4 Se7 . 2.3699(18) yes
Se1 Ge4 3_575 2.3652(14) no
Se6 Se7 . 2.3638(14) yes
Se8 Ge2 3_465 2.3450(17) no
Se9 Ge2 1_565 2.3580(15) no
